data_4501133
loop_
_publ_author_name
'Stefanoski, Stevce'
'Nolas, George S.'

_publ_section_title
;
 Synthesis and Structural Characterization of Single-Crystal K7.5Si46and
 K17.8Si136Clathrates
;
_journal_issue 10
_journal_name_full 'Crystal Growth &amp; Design'
_journal_page_first 4533
_journal_paper_doi 10.1021/cg200756r
_journal_volume 11
_journal_year 2011
_chemical_formula_moiety 'K Si6'
_chemical_formula_sum 'K7.46 Si46'
_chemical_formula_weight 1604.94
_chemical_name_systematic
; 
 ? 
;
_space_group_IT_number 223
_symmetry_cell_setting 'P m -3 n'
_symmetry_space_group_name_Hall '-P 4n 2 3'
_symmetry_space_group_name_H-M 'P m -3 n'
_atom_sites_solution_hydrogens geom
_atom_sites_solution_primary direct
_atom_sites_solution_secondary difmap
_audit_creation_method SHELXL-97
_cell_angle_alpha 90.00
_cell_angle_beta 90.00
_cell_angle_gamma 90.00
_cell_formula_units_Z 1
_cell_length_a 10.2639(3)
_cell_length_b 10.2639(3)
_cell_length_c 10.2639(3)
_cell_measurement_reflns_used 9980
_cell_measurement_temperature 200(2)
_cell_measurement_theta_max 32.2852
_cell_measurement_theta_min 2.8066
_cell_volume 1081.28(5)
_computing_cell_refinement Apex2
_computing_data_collection Apex2
_computing_data_reduction Saint-plus
_computing_structure_refinement 'SHELXL-97 (Sheldrick, 1997)'
_computing_structure_solution 'SHELXS-97 (Sheldrick, 1990)'
_diffrn_ambient_temperature 200(2)
_diffrn_measured_fraction_theta_full 1.000
_diffrn_measured_fraction_theta_max 1.000
_diffrn_measurement_device_type '\w scann'
_diffrn_radiation_monochromator graphite
_diffrn_radiation_source 'fine-focus sealed tube'
_diffrn_radiation_type MoK\a
_diffrn_radiation_wavelength 0.71073
_diffrn_reflns_av_R_equivalents 0.0309
_diffrn_reflns_av_sigmaI/netI 0.0069
_diffrn_reflns_limit_h_max 15
_diffrn_reflns_limit_h_min -15
_diffrn_reflns_limit_k_max 15
_diffrn_reflns_limit_k_min -15
_diffrn_reflns_limit_l_max 14
_diffrn_reflns_limit_l_min -15
_diffrn_reflns_number 14545
_diffrn_reflns_theta_full 32.29
_diffrn_reflns_theta_max 32.29
_diffrn_reflns_theta_min 2.81
_exptl_absorpt_coefficient_mu 2.096
_exptl_crystal_colour gray
_exptl_crystal_density_diffrn 2.465
_exptl_crystal_density_method 'not measured'
_exptl_crystal_description cube
_exptl_crystal_F_000 796
_exptl_crystal_size_max 0.135
_exptl_crystal_size_mid 0.130
_exptl_crystal_size_min 0.125
_refine_diff_density_max 0.321
_refine_diff_density_min -0.241
_refine_diff_density_rms 0.054
_refine_ls_extinction_method none
_refine_ls_goodness_of_fit_ref 1.183
_refine_ls_hydrogen_treatment mixed
_refine_ls_matrix_type full
_refine_ls_number_parameters 16
_refine_ls_number_reflns 377
_refine_ls_number_restraints 0
_refine_ls_restrained_S_all 1.183
_refine_ls_R_factor_all 0.0131
_refine_ls_R_factor_gt 0.0129
_refine_ls_shift/su_max 0.000
_refine_ls_shift/su_mean 0.000
_refine_ls_structure_factor_coef Fsqd
_refine_ls_weighting_details 'calc w=1/[\s^2^(Fo^2^)+(0.0128P)^2^+0.6934P] where P=(Fo^2^+2Fc^2^)/3'
_refine_ls_weighting_scheme calc
_refine_ls_wR_factor_gt 0.0337
_refine_ls_wR_factor_ref 0.0338
_reflns_number_gt 369
_reflns_number_total 377
_reflns_threshold_expression >2sigma(I)
_cod_data_source_file cg200756r_si_002.cif
_cod_data_source_block shelxl
_cod_original_sg_symbol_H-M '-P 4~n~ 2 3'
_cod_database_code 4501133

loop_
_symmetry_equiv_pos_as_xyz
'x, y, z'
'-x, -y, z'
'-x, y, -z'
'x, -y, -z'
'z, x, y'
'z, -x, -y'
'-z, -x, y'
'-z, x, -y'
'y, z, x'
'-y, z, -x'
'y, -z, -x'
'-y, -z, x'
'y+1/2, x+1/2, -z+1/2'
'-y+1/2, -x+1/2, -z+1/2'
'y+1/2, -x+1/2, z+1/2'
'-y+1/2, x+1/2, z+1/2'
'x+1/2, z+1/2, -y+1/2'
'-x+1/2, z+1/2, y+1/2'
'-x+1/2, -z+1/2, -y+1/2'
'x+1/2, -z+1/2, y+1/2'
'z+1/2, y+1/2, -x+1/2'
'z+1/2, -y+1/2, x+1/2'
'-z+1/2, y+1/2, x+1/2'
'-z+1/2, -y+1/2, -x+1/2'
'-x, -y, -z'
'x, y, -z'
'x, -y, z'
'-x, y, z'
'-z, -x, -y'
'-z, x, y'
'z, x, -y'
'z, -x, y'
'-y, -z, -x'
'y, -z, x'
'-y, z, x'
'y, z, -x'
'-y-1/2, -x-1/2, z-1/2'
'y-1/2, x-1/2, z-1/2'
'-y-1/2, x-1/2, -z-1/2'
'y-1/2, -x-1/2, -z-1/2'
'-x-1/2, -z-1/2, y-1/2'
'x-1/2, -z-1/2, -y-1/2'
'x-1/2, z-1/2, y-1/2'
'-x-1/2, z-1/2, -y-1/2'
'-z-1/2, -y-1/2, x-1/2'
'-z-1/2, y-1/2, -x-1/2'
'z-1/2, -y-1/2, -x-1/2'
'z-1/2, y-1/2, x-1/2'

loop_
_atom_site_label
_atom_site_type_symbol
_atom_site_fract_x
_atom_site_fract_y
_atom_site_fract_z
_atom_site_U_iso_or_equiv
_atom_site_adp_type
_atom_site_occupancy
_atom_site_symmetry_multiplicity
_atom_site_calc_flag
_atom_site_refinement_flags
Si3 Si 0.11830(3) 0.30592(3) 0.0000 0.00612(8) Uani 1 2 d S
Si1 Si 0.2500 0.5000 0.0000 0.00598(12) Uani 1 8 d S
Si2 Si 0.18422(2) 0.18422(2) 0.18422(2) 0.00604(9) Uani 1 3 d S
K2 K 0.0000 0.5000 0.2500 0.01392(11) Uani 1 8 d S
K1 K 0.0000 0.0000 0.0000 0.0151(4) Uani 0.732(5) 24 d SP

loop_
_atom_site_aniso_label
_atom_site_aniso_U_11
_atom_site_aniso_U_22
_atom_site_aniso_U_33
_atom_site_aniso_U_23
_atom_site_aniso_U_13
_atom_site_aniso_U_12
Si3 0.00614(13) 0.00604(14) 0.00618(14) 0.000 0.000 -0.00018(10)
Si1 0.0064(3) 0.00578(16) 0.00578(16) 0.000 0.000 0.000
Si2 0.00604(9) 0.00604(9) 0.00604(9) -0.00009(7) -0.00009(7) -0.00009(7)
K2 0.01542(15) 0.01542(15) 0.0109(2) 0.000 0.000 0.000
K1 0.0151(4) 0.0151(4) 0.0151(4) 0.000 0.000 0.000

loop_
_atom_type_symbol
_atom_type_description
_atom_type_scat_dispersion_real
_atom_type_scat_dispersion_imag
_atom_type_scat_source
K K 0.2009 0.2494 'International Tables Vol C Tables 4.2.6.8 and 6.1.1.4'
Si Si 0.0817 0.0704 'International Tables Vol C Tables 4.2.6.8 and 6.1.1.4'

loop_
_geom_angle_atom_site_label_1
_geom_angle_atom_site_label_2
_geom_angle_atom_site_label_3
_geom_angle
_geom_angle_site_symmetry_1
_geom_angle_site_symmetry_3
Si2 Si3 Si2 106.162(15) 26 .
Si2 Si3 Si1 106.045(12) 26 .
Si2 Si3 Si1 106.045(12) . .
Si2 Si3 Si3 106.625(9) 26 3
Si2 Si3 Si3 106.625(9) . 3
Si1 Si3 Si3 124.161(7) . 3
Si2 Si3 K1 67.080(11) 26 .
Si2 Si3 K1 67.080(11) . .
Si1 Si3 K1 166.979(12) . .
Si3 Si3 K1 68.859(5) 3 .
Si2 Si3 K2 174.331(10) 26 .
Si2 Si3 K2 79.164(5) . .
Si1 Si3 K2 73.818(6) . .
Si3 Si3 K2 69.506(5) 3 .
K1 Si3 K2 114.172(6) . .
Si2 Si3 K2 79.164(5) 26 25_565
Si2 Si3 K2 174.331(10) . 25_565
Si1 Si3 K2 73.818(6) . 25_565
Si3 Si3 K2 69.506(5) 3 25_565
K1 Si3 K2 114.172(6) . 25_565
K2 Si3 K2 95.449(7) . 25_565
Si2 Si3 K2 68.922(8) 26 9
Si2 Si3 K2 68.922(8) . 9
Si1 Si3 K2 64.173(7) . 9
Si3 Si3 K2 171.665(4) 3 9
K1 Si3 K2 102.806(7) . 9
K2 Si3 K2 115.447(6) . 9
K2 Si3 K2 115.447(6) 25_565 9
Si3 Si1 Si3 108.380(7) . 19
Si3 Si1 Si3 108.380(7) . 41_665
Si3 Si1 Si3 111.676(15) 19 41_665
Si3 Si1 Si3 111.676(14) . 27_565
Si3 Si1 Si3 108.380(7) 19 27_565
Si3 Si1 Si3 108.380(7) 41_665 27_565
Si3 Si1 K2 169.162(7) . 33_665
Si3 Si1 K2 66.605(5) 19 33_665
Si3 Si1 K2 66.605(5) 41_665 33_665
Si3 Si1 K2 79.162(7) 27_565 33_665
Si3 Si1 K2 66.605(5) . 25_565
Si3 Si1 K2 169.162(7) 19 25_565
Si3 Si1 K2 79.162(7) 41_665 25_565
Si3 Si1 K2 66.605(5) 27_565 25_565
K2 Si1 K2 120.0 33_665 25_565
Si3 Si1 K2 66.605(5) . .
Si3 Si1 K2 79.162(7) 19 .
Si3 Si1 K2 169.162(7) 41_665 .
Si3 Si1 K2 66.605(5) 27_565 .
K2 Si1 K2 120.0 33_665 .
K2 Si1 K2 90.0 25_565 .
Si3 Si1 K2 79.162(7) . 9
Si3 Si1 K2 66.605(5) 19 9
Si3 Si1 K2 66.605(5) 41_665 9
Si3 Si1 K2 169.162(7) 27_565 9
K2 Si1 K2 90.0 33_665 9
K2 Si1 K2 120.0 25_565 9
K2 Si1 K2 120.0 . 9
Si2 Si2 Si3 108.773(11) 14 .
Si2 Si2 Si3 108.773(11) 14 9
Si3 Si2 Si3 110.160(11) . 9
Si2 Si2 Si3 108.773(11) 14 5
Si3 Si2 Si3 110.160(11) . 5
Si3 Si2 Si3 110.160(11) 9 5
Si2 Si2 K1 180.00(3) 14 .
Si3 Si2 K1 71.227(11) . .
Si3 Si2 K1 71.227(11) 9 .
Si3 Si2 K1 71.227(11) 5 .
Si2 Si2 K2 72.138(5) 14 9
Si3 Si2 K2 75.711(7) . 9
Si3 Si2 K2 63.300(6) 9 9
Si3 Si2 K2 172.865(7) 5 9
K1 Si2 K2 107.862(5) . 9
Si2 Si2 K2 72.138(5) 14 .
Si3 Si2 K2 63.300(6) . .
Si3 Si2 K2 172.865(7) 9 .
Si3 Si2 K2 75.712(7) 5 .
K1 Si2 K2 107.862(5) . .
K2 Si2 K2 111.031(5) 9 .
Si2 Si2 K2 72.138(5) 14 5
Si3 Si2 K2 172.865(7) . 5
Si3 Si2 K2 75.712(7) 9 5
Si3 Si2 K2 63.300(6) 5 5
K1 Si2 K2 107.862(5) . 5
K2 Si2 K2 111.031(5) 9 5
K2 Si2 K2 111.031(5) . 5
Si2 Si2 K1 0.000(12) 14 13
Si3 Si2 K1 108.773(11) . 13
Si3 Si2 K1 108.773(11) 9 13
Si3 Si2 K1 108.773(11) 5 13
K1 Si2 K1 180.000(15) . 13
K2 Si2 K1 72.138(5) 9 13
K2 Si2 K1 72.138(5) . 13
K2 Si2 K1 72.138(5) 5 13
Si3 K2 Si3 161.749(10) 39_666 3
Si3 K2 Si3 40.988(10) 39_666 37_666
Si3 K2 Si3 123.194(4) 3 37_666
Si3 K2 Si3 70.116(9) 39_666 13_455
Si3 K2 Si3 123.194(4) 3 13_455
Si3 K2 Si3 84.551(7) 37_666 13_455
Si3 K2 Si3 123.194(4) 39_666 25_565
Si3 K2 Si3 70.116(9) 3 25_565
Si3 K2 Si3 161.749(10) 37_666 25_565
Si3 K2 Si3 98.353(8) 13_455 25_565
Si3 K2 Si3 84.551(7) 39_666 15_455
Si3 K2 Si3 98.353(8) 3 15_455
Si3 K2 Si3 70.116(9) 37_666 15_455
Si3 K2 Si3 40.988(10) 13_455 15_455
Si3 K2 Si3 123.194(4) 25_565 15_455
Si3 K2 Si3 98.353(8) 39_666 27_565
Si3 K2 Si3 84.551(7) 3 27_565
Si3 K2 Si3 123.194(4) 37_666 27_565
Si3 K2 Si3 123.194(4) 13_455 27_565
Si3 K2 Si3 40.988(10) 25_565 27_565
Si3 K2 Si3 161.749(10) 15_455 27_565
Si3 K2 Si3 123.194(4) 39_666 .
Si3 K2 Si3 40.989(10) 3 .
Si3 K2 Si3 98.353(8) 37_666 .
Si3 K2 Si3 161.749(10) 13_455 .
Si3 K2 Si3 84.551(7) 25_565 .
Si3 K2 Si3 123.194(4) 15_455 .
Si3 K2 Si3 70.116(9) 27_565 .
Si3 K2 Si1 39.577(5) 39_666 29_566
Si3 K2 Si1 158.336(5) 3 29_566
Si3 K2 Si1 74.000(4) 37_666 29_566
Si3 K2 Si1 39.577(5) 13_455 29_566
Si3 K2 Si1 96.721(4) 25_565 29_566
Si3 K2 Si1 74.000(4) 15_455 29_566
Si3 K2 Si1 96.721(4) 27_565 29_566
Si3 K2 Si1 158.336(5) . 29_566
Si3 K2 Si1 158.336(5) 39_666 25_565
Si3 K2 Si1 39.577(5) 3 25_565
Si3 K2 Si1 158.336(5) 37_666 25_565
Si3 K2 Si1 96.721(4) 13_455 25_565
Si3 K2 Si1 39.577(5) 25_565 25_565
Si3 K2 Si1 96.721(4) 15_455 25_565
Si3 K2 Si1 74.000(4) 27_565 25_565
Si3 K2 Si1 74.000(4) . 25_565
Si1 K2 Si1 120.0 29_566 25_565
Si3 K2 Si1 74.000(4) 39_666 5
Si3 K2 Si1 96.721(4) 3 5
Si3 K2 Si1 39.577(5) 37_666 5
Si3 K2 Si1 74.000(4) 13_455 5
Si3 K2 Si1 158.336(5) 25_565 5
Si3 K2 Si1 39.577(5) 15_455 5
Si3 K2 Si1 158.336(5) 27_565 5
Si3 K2 Si1 96.721(4) . 5
Si1 K2 Si1 90.0 29_566 5
Si1 K2 Si1 120.0 25_565 5
Si3 K2 Si1 96.721(4) 39_666 .
Si3 K2 Si1 74.000(4) 3 .
Si3 K2 Si1 96.721(4) 37_666 .
Si3 K2 Si1 158.336(5) 13_455 .
Si3 K2 Si1 74.000(4) 25_565 .
Si3 K2 Si1 158.336(5) 15_455 .
Si3 K2 Si1 39.577(5) 27_565 .
Si3 K2 Si1 39.577(5) . .
Si1 K2 Si1 120.0 29_566 .
Si1 K2 Si1 90.0 25_565 .
Si1 K2 Si1 120.0 5 .
Si3 K2 Si2 37.536(5) 39_666 39_666
Si3 K2 Si2 135.523(4) 3 39_666
Si3 K2 Si2 63.531(7) 37_666 39_666
Si3 K2 Si2 100.582(5) 13_455 39_666
Si3 K2 Si2 98.268(7) 25_565 39_666
Si3 K2 Si2 122.067(5) 15_455 39_666
Si3 K2 Si2 63.162(6) 27_565 39_666
Si3 K2 Si2 96.792(5) . 39_666
Si1 K2 Si2 61.582(1) 29_566 39_666
Si1 K2 Si2 136.580(5) 25_565 39_666
Si1 K2 Si2 103.030(5) 5 39_666
Si1 K2 Si2 61.582(1) . 39_666
Si3 K2 Si2 135.523(4) 39_666 28
Si3 K2 Si2 37.536(5) 3 28
Si3 K2 Si2 96.792(5) 37_666 28
Si3 K2 Si2 98.268(7) 13_455 28
Si3 K2 Si2 100.582(5) 25_565 28
Si3 K2 Si2 63.162(6) 15_455 28
Si3 K2 Si2 122.067(5) 27_565 28
Si3 K2 Si2 63.532(7) . 28
Si1 K2 Si2 136.580(5) 29_566 28
Si1 K2 Si2 61.582(1) 25_565 28
Si1 K2 Si2 61.582(1) 5 28
Si1 K2 Si2 103.030(5) . 28
Si2 K2 Si2 150.993(9) 39_666 28
Si3 K2 Si2 98.268(7) 39_666 .
Si3 K2 Si2 63.532(7) 3 .
Si3 K2 Si2 63.162(6) 37_666 .
Si3 K2 Si2 135.523(4) 13_455 .
Si3 K2 Si2 122.067(5) 25_565 .
Si3 K2 Si2 96.792(5) 15_455 .
Si3 K2 Si2 100.582(5) 27_565 .
Si3 K2 Si2 37.536(5) . .
Si1 K2 Si2 136.580(5) 29_566 .
Si1 K2 Si2 103.030(5) 25_565 .
Si1 K2 Si2 61.582(1) 5 .
Si1 K2 Si2 61.582(1) . .
Si2 K2 Si2 91.797(1) 39_666 .
Si2 K2 Si2 59.463(9) 28 .
Si3 K2 Si2 122.067(5) 39_666 40_566
Si3 K2 Si2 63.162(6) 3 40_566
Si3 K2 Si2 100.582(5) 37_666 40_566
Si3 K2 Si2 63.532(7) 13_455 40_566
Si3 K2 Si2 96.792(5) 25_565 40_566
Si3 K2 Si2 37.536(5) 15_455 40_566
Si3 K2 Si2 135.523(4) 27_565 40_566
Si3 K2 Si2 98.268(7) . 40_566
Si1 K2 Si2 103.030(5) 29_566 40_566
Si1 K2 Si2 61.582(1) 25_565 40_566
Si1 K2 Si2 61.582(1) 5 40_566
Si1 K2 Si2 136.580(5) . 40_566
Si2 K2 Si2 159.600(6) 39_666 40_566
Si2 K2 Si2 35.724(11) 28 40_566
Si2 K2 Si2 91.797(1) . 40_566
Si3 K2 Si2 63.162(6) 39_666 27_565
Si3 K2 Si2 122.067(5) 3 27_565
Si3 K2 Si2 98.268(7) 37_666 27_565
Si3 K2 Si2 96.792(5) 13_455 27_565
Si3 K2 Si2 63.531(7) 25_565 27_565
Si3 K2 Si2 135.523(4) 15_455 27_565
Si3 K2 Si2 37.536(5) 27_565 27_565
Si3 K2 Si2 100.582(5) . 27_565
Si1 K2 Si2 61.582(1) 29_566 27_565
Si1 K2 Si2 103.030(5) 25_565 27_565
Si1 K2 Si2 136.580(5) 5 27_565
Si1 K2 Si2 61.582(1) . 27_565
Si2 K2 Si2 35.724(11) 39_666 27_565
Si2 K2 Si2 159.600(6) 28 27_565
Si2 K2 Si2 116.447(7) . 27_565
Si2 K2 Si2 150.993(9) 40_566 27_565
Si3 K2 Si2 63.531(7) 39_666 14
Si3 K2 Si2 98.268(7) 3 14
Si3 K2 Si2 37.536(5) 37_666 14
Si3 K2 Si2 122.067(5) 13_455 14
Si3 K2 Si2 135.523(4) 25_565 14
Si3 K2 Si2 100.582(5) 15_455 14
Si3 K2 Si2 96.792(5) 27_565 14
Si3 K2 Si2 63.162(6) . 14
Si1 K2 Si2 103.030(5) 29_566 14
Si1 K2 Si2 136.580(5) 25_565 14
Si1 K2 Si2 61.582(1) 5 14
Si1 K2 Si2 61.582(1) . 14
Si2 K2 Si2 59.463(9) 39_666 14
Si2 K2 Si2 91.797(1) 28 14
Si2 K2 Si2 35.724(11) . 14
Si2 K2 Si2 116.447(7) 40_566 14
Si2 K2 Si2 91.797(1) 27_565 14
Si3 K2 Si2 100.582(5) 39_666 13_455
Si3 K2 Si2 96.792(5) 3 13_455
Si3 K2 Si2 122.067(5) 37_666 13_455
Si3 K2 Si2 37.536(5) 13_455 13_455
Si3 K2 Si2 63.162(6) 25_565 13_455
Si3 K2 Si2 63.531(7) 15_455 13_455
Si3 K2 Si2 98.268(7) 27_565 13_455
Si3 K2 Si2 135.523(4) . 13_455
Si1 K2 Si2 61.582(1) 29_566 13_455
Si1 K2 Si2 61.582(1) 25_565 13_455
Si1 K2 Si2 103.030(5) 5 13_455
Si1 K2 Si2 136.580(5) . 13_455
Si2 K2 Si2 116.447(7) 39_666 13_455
Si2 K2 Si2 91.797(1) 28 13_455
Si2 K2 Si2 150.993(9) . 13_455
Si2 K2 Si2 59.463(9) 40_566 13_455
Si2 K2 Si2 91.797(1) 27_565 13_455
Si2 K2 Si2 159.600(6) 14 13_455
Si3 K2 Si2 96.792(5) 39_666 2_565
Si3 K2 Si2 100.582(5) 3 2_565
Si3 K2 Si2 135.523(4) 37_666 2_565
Si3 K2 Si2 63.162(6) 13_455 2_565
Si3 K2 Si2 37.536(5) 25_565 2_565
Si3 K2 Si2 98.268(7) 15_455 2_565
Si3 K2 Si2 63.531(7) 27_565 2_565
Si3 K2 Si2 122.067(5) . 2_565
Si1 K2 Si2 61.582(1) 29_566 2_565
Si1 K2 Si2 61.582(1) 25_565 2_565
Si1 K2 Si2 136.580(5) 5 2_565
Si1 K2 Si2 103.030(5) . 2_565
Si2 K2 Si2 91.797(1) 39_666 2_565
Si2 K2 Si2 116.447(7) 28 2_565
Si2 K2 Si2 159.600(6) . 2_565
Si2 K2 Si2 91.797(1) 40_566 2_565
Si2 K2 Si2 59.463(9) 27_565 2_565
Si2 K2 Si2 150.993(9) 14 2_565
Si2 K2 Si2 35.724(11) 13_455 2_565
Si3 K2 Si3 63.020(7) 39_666 7_565
Si3 K2 Si3 132.501(1) 3 7_565
Si3 K2 Si3 103.837(5) 37_666 7_565
Si3 K2 Si3 63.020(7) 13_455 7_565
Si3 K2 Si3 62.543(8) 25_565 7_565
Si3 K2 Si3 103.837(5) 15_455 7_565
Si3 K2 Si3 62.543(8) 27_565 7_565
Si3 K2 Si3 132.501(1) . 7_565
Si1 K2 Si3 36.665(4) 29_566 7_565
Si1 K2 Si3 95.883(3) 25_565 7_565
Si1 K2 Si3 126.665(4) 5 7_565
Si1 K2 Si3 95.883(3) . 7_565
Si2 K2 Si3 58.911(4) 39_666 7_565
Si2 K2 Si3 150.089(4) 28 7_565
Si2 K2 Si3 150.089(4) . 7_565
Si2 K2 Si3 117.712(5) 40_566 7_565
Si2 K2 Si3 35.367(3) 27_565 7_565
Si2 K2 Si3 117.712(5) 14 7_565
Si2 K2 Si3 58.911(4) 13_455 7_565
Si2 K2 Si3 35.367(3) 2_565 7_565
Si3 K2 Si3 132.501(1) 39_666 17_455
Si3 K2 Si3 63.020(7) 3 17_455
Si3 K2 Si3 132.501(1) 37_666 17_455
Si3 K2 Si3 62.543(8) 13_455 17_455
Si3 K2 Si3 63.020(7) 25_565 17_455
Si3 K2 Si3 62.543(8) 15_455 17_455
Si3 K2 Si3 103.837(5) 27_565 17_455
Si3 K2 Si3 103.837(5) . 17_455
Si1 K2 Si3 95.883(3) 29_566 17_455
Si1 K2 Si3 36.665(4) 25_565 17_455
Si1 K2 Si3 95.883(3) 5 17_455
Si1 K2 Si3 126.665(4) . 17_455
Si2 K2 Si3 150.089(4) 39_666 17_455
Si2 K2 Si3 58.911(4) 28 17_455
Si2 K2 Si3 117.712(5) . 17_455
Si2 K2 Si3 35.367(3) 40_566 17_455
Si2 K2 Si3 117.712(5) 27_565 17_455
Si2 K2 Si3 150.089(4) 14 17_455
Si2 K2 Si3 35.367(3) 13_455 17_455
Si2 K2 Si3 58.911(4) 2_565 17_455
Si3 K2 Si3 91.204(1) 7_565 17_455
Si3 K2 Si3 103.837(5) 39_666 5
Si3 K2 Si3 62.543(8) 3 5
Si3 K2 Si3 63.020(7) 37_666 5
Si3 K2 Si3 103.837(5) 13_455 5
Si3 K2 Si3 132.501(1) 25_565 5
Si3 K2 Si3 63.020(7) 15_455 5
Si3 K2 Si3 132.501(1) 27_565 5
Si3 K2 Si3 62.543(8) . 5
Si1 K2 Si3 126.665(4) 29_566 5
Si1 K2 Si3 95.883(3) 25_565 5
Si1 K2 Si3 36.665(4) 5 5
Si1 K2 Si3 95.883(3) . 5
Si2 K2 Si3 117.712(5) 39_666 5
Si2 K2 Si3 35.367(3) 28 5
Si2 K2 Si3 35.367(3) . 5
Si2 K2 Si3 58.911(4) 40_566 5
Si2 K2 Si3 150.089(4) 27_565 5
Si2 K2 Si3 58.911(4) 14 5
Si2 K2 Si3 117.712(5) 13_455 5
Si2 K2 Si3 150.089(4) 2_565 5
Si3 K2 Si3 163.330(9) 7_565 5
Si3 K2 Si3 91.204(1) 17_455 5
Si3 K2 Si3 62.543(8) 39_666 19
Si3 K2 Si3 103.837(5) 3 19
Si3 K2 Si3 62.543(8) 37_666 19
Si3 K2 Si3 132.501(1) 13_455 19
Si3 K2 Si3 103.837(5) 25_565 19
Si3 K2 Si3 132.501(1) 15_455 19
Si3 K2 Si3 63.020(7) 27_565 19
Si3 K2 Si3 63.020(7) . 19
Si1 K2 Si3 95.883(3) 29_566 19
Si1 K2 Si3 126.665(4) 25_565 19
Si1 K2 Si3 95.883(3) 5 19
Si1 K2 Si3 36.665(4) . 19
Si2 K2 Si3 35.367(3) 39_666 19
Si2 K2 Si3 117.712(5) 28 19
Si2 K2 Si3 58.911(4) . 19
Si2 K2 Si3 150.089(4) 40_566 19
Si2 K2 Si3 58.911(4) 27_565 19
Si2 K2 Si3 35.367(3) 14 19
Si2 K2 Si3 150.089(4) 13_455 19
Si2 K2 Si3 117.712(5) 2_565 19
Si3 K2 Si3 91.204(1) 7_565 19
Si3 K2 Si3 163.330(9) 17_455 19
Si3 K2 Si3 91.204(1) 5 19
Si2 K1 Si2 109.5 25 28
Si2 K1 Si2 70.5 25 4
Si2 K1 Si2 180.000(6) 28 4
Si2 K1 Si2 109.5 25 27
Si2 K1 Si2 109.5 28 27
Si2 K1 Si2 70.5 4 27
Si2 K1 Si2 70.5 25 3
Si2 K1 Si2 70.5 28 3
Si2 K1 Si2 109.5 4 3
Si2 K1 Si2 180.000(6) 27 3
Si2 K1 Si2 109.5 25 26
Si2 K1 Si2 109.5 28 26
Si2 K1 Si2 70.5 4 26
Si2 K1 Si2 109.5 27 26
Si2 K1 Si2 70.5 3 26
Si2 K1 Si2 70.5 25 2
Si2 K1 Si2 70.5 28 2
Si2 K1 Si2 109.5 4 2
Si2 K1 Si2 70.5 27 2
Si2 K1 Si2 109.5 3 2
Si2 K1 Si2 180.000(12) 26 2
Si2 K1 Si2 180.000(12) 25 .
Si2 K1 Si2 70.5 28 .
Si2 K1 Si2 109.5 4 .
Si2 K1 Si2 70.5 27 .
Si2 K1 Si2 109.5 3 .
Si2 K1 Si2 70.5 26 .
Si2 K1 Si2 109.5 2 .
Si2 K1 Si3 41.693(3) 25 29
Si2 K1 Si3 138.307(3) 28 29
Si2 K1 Si3 41.693(3) 4 29
Si2 K1 Si3 109.285(4) 27 29
Si2 K1 Si3 70.715(4) 3 29
Si2 K1 Si3 70.715(4) 26 29
Si2 K1 Si3 109.285(4) 2 29
Si2 K1 Si3 138.307(3) . 29
Si2 K1 Si3 41.693(3) 25 25
Si2 K1 Si3 109.285(4) 28 25
Si2 K1 Si3 70.715(4) 4 25
Si2 K1 Si3 70.715(4) 27 25
Si2 K1 Si3 109.285(4) 3 25
Si2 K1 Si3 138.307(3) 26 25
Si2 K1 Si3 41.693(3) 2 25
Si2 K1 Si3 138.307(3) . 25
Si3 K1 Si3 70.343(4) 29 25
Si2 K1 Si3 138.307(3) 25 5
Si2 K1 Si3 41.693(3) 28 5
Si2 K1 Si3 138.307(3) 4 5
Si2 K1 Si3 70.715(4) 27 5
Si2 K1 Si3 109.285(4) 3 5
Si2 K1 Si3 109.285(4) 26 5
Si2 K1 Si3 70.715(4) 2 5
Si2 K1 Si3 41.693(3) . 5
Si3 K1 Si3 180.000(10) 29 5
Si3 K1 Si3 109.657(4) 25 5
Si2 K1 Si3 138.307(3) 25 9
Si2 K1 Si3 109.285(4) 28 9
Si2 K1 Si3 70.715(4) 4 9
Si2 K1 Si3 41.693(3) 27 9
Si2 K1 Si3 138.307(3) 3 9
Si2 K1 Si3 70.715(4) 26 9
Si2 K1 Si3 109.285(4) 2 9
Si2 K1 Si3 41.693(3) . 9
Si3 K1 Si3 109.657(4) 29 9
Si3 K1 Si3 109.657(4) 25 9
Si3 K1 Si3 70.343(4) 5 9
Si2 K1 Si3 41.693(3) 25 33
Si2 K1 Si3 70.715(4) 28 33
Si2 K1 Si3 109.285(4) 4 33
Si2 K1 Si3 138.307(3) 27 33
Si2 K1 Si3 41.693(3) 3 33
Si2 K1 Si3 109.285(4) 26 33
Si2 K1 Si3 70.715(4) 2 33
Si2 K1 Si3 138.307(3) . 33
Si3 K1 Si3 70.343(4) 29 33
Si3 K1 Si3 70.343(4) 25 33
Si3 K1 Si3 109.657(4) 5 33
Si3 K1 Si3 180.000(10) 9 33
Si2 K1 Si3 138.307(3) 25 .
Si2 K1 Si3 70.715(4) 28 .
Si2 K1 Si3 109.285(4) 4 .
Si2 K1 Si3 109.285(4) 27 .
Si2 K1 Si3 70.715(4) 3 .
Si2 K1 Si3 41.693(3) 26 .
Si2 K1 Si3 138.307(3) 2 .
Si2 K1 Si3 41.693(3) . .
Si3 K1 Si3 109.657(4) 29 .
Si3 K1 Si3 180.0 25 .
Si3 K1 Si3 70.343(4) 5 .
Si3 K1 Si3 70.343(4) 9 .
Si3 K1 Si3 109.657(4) 33 .
Si2 K1 Si3 109.285(4) 25 7
Si2 K1 Si3 70.715(4) 28 7
Si2 K1 Si3 109.285(4) 4 7
Si2 K1 Si3 41.693(3) 27 7
Si2 K1 Si3 138.307(3) 3 7
Si2 K1 Si3 138.307(3) 26 7
Si2 K1 Si3 41.693(3) 2 7
Si2 K1 Si3 70.715(4) . 7
Si3 K1 Si3 137.719(10) 29 7
Si3 K1 Si3 70.343(4) 25 7
Si3 K1 Si3 42.281(10) 5 7
Si3 K1 Si3 70.343(4) 9 7
Si3 K1 Si3 109.657(4) 33 7
Si3 K1 Si3 109.657(4) . 7
Si2 K1 Si3 70.715(4) 25 35
Si2 K1 Si3 41.693(3) 28 35
Si2 K1 Si3 138.307(3) 4 35
Si2 K1 Si3 109.285(4) 27 35
Si2 K1 Si3 70.715(4) 3 35
Si2 K1 Si3 138.307(3) 26 35
Si2 K1 Si3 41.693(3) 2 35
Si2 K1 Si3 109.285(4) . 35
Si3 K1 Si3 109.657(4) 29 35
Si3 K1 Si3 70.343(4) 25 35
Si3 K1 Si3 70.343(4) 5 35
Si3 K1 Si3 137.719(10) 9 35
Si3 K1 Si3 42.281(10) 33 35
Si3 K1 Si3 109.657(4) . 35
Si3 K1 Si3 70.343(4) 7 35
Si2 K1 Si3 109.285(4) 25 11
Si2 K1 Si3 138.307(3) 28 11
Si2 K1 Si3 41.693(3) 4 11
Si2 K1 Si3 70.715(4) 27 11
Si2 K1 Si3 109.285(4) 3 11
Si2 K1 Si3 41.693(3) 26 11
Si2 K1 Si3 138.307(3) 2 11
Si2 K1 Si3 70.715(4) . 11
Si3 K1 Si3 70.343(4) 29 11
Si3 K1 Si3 109.657(4) 25 11
Si3 K1 Si3 109.657(4) 5 11
Si3 K1 Si3 42.281(10) 9 11
Si3 K1 Si3 137.719(10) 33 11
Si3 K1 Si3 70.343(4) . 11
Si3 K1 Si3 109.657(4) 7 11
Si3 K1 Si3 180.0 35 11
Si2 K1 Si3 70.715(4) 25 27
Si2 K1 Si3 138.307(3) 28 27
Si2 K1 Si3 41.693(3) 4 27
Si2 K1 Si3 41.693(3) 27 27
Si2 K1 Si3 138.307(3) 3 27
Si2 K1 Si3 109.285(4) 26 27
Si2 K1 Si3 70.715(4) 2 27
Si2 K1 Si3 109.285(4) . 27
Si3 K1 Si3 70.343(4) 29 27
Si3 K1 Si3 42.281(10) 25 27
Si3 K1 Si3 109.657(4) 5 27
Si3 K1 Si3 70.343(4) 9 27
Si3 K1 Si3 109.657(4) 33 27
Si3 K1 Si3 137.719(10) . 27
Si3 K1 Si3 70.343(4) 7 27
Si3 K1 Si3 109.657(4) 35 27
Si3 K1 Si3 70.343(4) 11 27
Si2 K1 Si3 109.285(4) 25 3
Si2 K1 Si3 41.693(3) 28 3
Si2 K1 Si3 138.307(3) 4 3
Si2 K1 Si3 138.307(3) 27 3
Si2 K1 Si3 41.693(3) 3 3
Si2 K1 Si3 70.715(4) 26 3
Si2 K1 Si3 109.285(4) 2 3
Si2 K1 Si3 70.715(4) . 3
Si3 K1 Si3 109.657(4) 29 3
Si3 K1 Si3 137.719(10) 25 3
Si3 K1 Si3 70.343(4) 5 3
Si3 K1 Si3 109.657(4) 9 3
Si3 K1 Si3 70.343(4) 33 3
Si3 K1 Si3 42.281(10) . 3
Si3 K1 Si3 109.657(4) 7 3
Si3 K1 Si3 70.343(4) 35 3
Si3 K1 Si3 109.657(4) 11 3
Si3 K1 Si3 180.000(10) 27 3
Si2 K1 Si3 70.715(4) 25 31
Si2 K1 Si3 109.285(4) 28 31
Si2 K1 Si3 70.715(4) 4 31
Si2 K1 Si3 138.307(3) 27 31
Si2 K1 Si3 41.693(3) 3 31
Si2 K1 Si3 41.693(3) 26 31
Si2 K1 Si3 138.307(3) 2 31
Si2 K1 Si3 109.285(4) . 31
Si3 K1 Si3 42.281(10) 29 31
Si3 K1 Si3 109.657(4) 25 31
Si3 K1 Si3 137.719(10) 5 31
Si3 K1 Si3 109.657(4) 9 31
Si3 K1 Si3 70.343(4) 33 31
Si3 K1 Si3 70.343(4) . 31
Si3 K1 Si3 180.000(10) 7 31
Si3 K1 Si3 109.657(4) 35 31
Si3 K1 Si3 70.343(4) 11 31
Si3 K1 Si3 109.657(4) 27 31
Si3 K1 Si3 70.343(4) 3 31

loop_
_geom_bond_atom_site_label_1
_geom_bond_atom_site_label_2
_geom_bond_distance
_geom_bond_site_symmetry_2
Si3 Si2 2.3650(2) 26
Si3 Si2 2.3650(2) .
Si3 Si1 2.4074(3) .
Si3 Si3 2.4283(6) 3
Si3 K1 3.3665(3) .
Si3 K2 3.4679(2) .
Si3 K2 3.4679(2) 25_565
Si3 K2 3.9596(3) 9
Si1 Si3 2.4074(3) 19
Si1 Si3 2.4074(3) 41_665
Si1 Si3 2.4074(3) 27_565
Si1 K2 3.62884(11) 33_665
Si1 K2 3.62884(11) 25_565
Si1 K2 3.62884(11) .
Si1 K2 3.62884(11) 9
Si2 Si2 2.3388(7) 14
Si2 Si3 2.3650(2) 9
Si2 Si3 2.3650(2) 5
Si2 K1 3.2750(4) .
Si2 K2 3.81261(16) 9
Si2 K2 3.81261(16) .
Si2 K2 3.81261(16) 5
Si2 K1 5.6138(4) 13
K2 Si3 3.4679(2) 39_666
K2 Si3 3.4679(2) 3
K2 Si3 3.4679(2) 37_666
K2 Si3 3.4679(2) 13_455
K2 Si3 3.4679(2) 25_565
K2 Si3 3.4679(2) 15_455
K2 Si3 3.4679(2) 27_565
K2 Si1 3.62884(11) 29_566
K2 Si1 3.62884(11) 25_565
K2 Si1 3.62884(11) 5
K2 Si2 3.81261(16) 39_666
K2 Si2 3.81261(16) 28
K2 Si2 3.81261(16) 40_566
K2 Si2 3.81261(16) 27_565
K2 Si2 3.81261(16) 14
K2 Si2 3.81261(16) 13_455
K2 Si2 3.81261(16) 2_565
K2 Si3 3.9596(3) 7_565
K2 Si3 3.9596(3) 17_455
K2 Si3 3.9596(3) 5
K2 Si3 3.9596(3) 19
K1 Si2 3.2750(4) 25
K1 Si2 3.2750(4) 28
K1 Si2 3.2750(4) 4
K1 Si2 3.2750(4) 27
K1 Si2 3.2750(4) 3
K1 Si2 3.2750(4) 26
K1 Si2 3.2750(4) 2
K1 Si3 3.3665(3) 29
K1 Si3 3.3665(3) 25
K1 Si3 3.3665(3) 5
K1 Si3 3.3665(3) 9
K1 Si3 3.3665(3) 33
K1 Si3 3.3665(3) 7
K1 Si3 3.3665(3) 35
K1 Si3 3.3665(3) 11
K1 Si3 3.3665(3) 27
K1 Si3 3.3665(3) 3
K1 Si3 3.3665(3) 31
